data_7241358
loop_
_publ_author_name
'Litvinova, Yulia M.'
'Gayfulin, Yakov M.'
'Brylev, Konstantin'
'Piryazev, Dmitry A.'
'van Leusen, Jan'
'K\"ogerler, Paul'
'Mironov, Yuri V.'

_publ_section_title
;
 Metal-organic frameworks with solvent-free lanthanide coordination
 environments: synthesis from aqueous ethanol solutions
;
_journal_name_full CrystEngComm
_journal_paper_doi 10.1039/D0CE01240H
_journal_year 2020
_chemical_absolute_configuration ad
_chemical_formula_moiety 'C18 H30 Cs N10 O7 Re6 Se8 Tb'
_chemical_formula_sum 'C18 H30 Cs N10 O7 Re6 Se8 Tb'
_chemical_formula_weight 2521.21
_space_group_crystal_system hexagonal
_space_group_IT_number 181
_space_group_name_Hall 'P 64 2 (0 0 2)'
_space_group_name_H-M_alt 'P 64 2 2'
_atom_sites_solution_hydrogens mixed
_audit_creation_date 2020-01-23
_audit_creation_method
;
Olex2 1.3
(compiled Nov 21 2019 18:26:39 for OlexSys, GUI svn.r6003)
;
_audit_update_record
;
2020-06-23 deposited with the CCDC.	2020-10-06 downloaded from the CCDC.
;
_cell_angle_alpha 90
_cell_angle_beta 90
_cell_angle_gamma 120
_cell_formula_units_Z 3
_cell_length_a 10.8248(17)
_cell_length_b 10.8248(17)
_cell_length_c 32.123(5)
_cell_measurement_reflns_used 9842
_cell_measurement_temperature 150.0(1)
_cell_measurement_theta_max 29.81
_cell_measurement_theta_min 2.17
_cell_volume 3259.8(9)
_computing_cell_refinement 'Bruker SAINT'
_computing_data_collection 'Bruker APEX2'
_computing_data_reduction 'Bruker SAINT'
_computing_molecular_graphics 'Olex2 1.3 (Dolomanov et al., 2009)'
_computing_publication_material 'Olex2 1.3 (Dolomanov et al., 2009)'
_computing_structure_refinement 'SHELXL 2014/7 (Sheldrick, 2015)'
_diffrn_ambient_temperature 150.0(1)
_diffrn_detector_area_resol_mean 8
_diffrn_measured_fraction_theta_full 0.999
_diffrn_measured_fraction_theta_max 0.999
_diffrn_measurement_device_type 'Bruker APEX2 CCD area detector'
_diffrn_measurement_method '\f and \w scans'
_diffrn_radiation_monochromator graphite
_diffrn_radiation_type MoK\a
_diffrn_radiation_wavelength 0.71073
_diffrn_reflns_av_R_equivalents 0.0785
_diffrn_reflns_av_unetI/netI 0.0433
_diffrn_reflns_Laue_measured_fraction_full 0.999
_diffrn_reflns_Laue_measured_fraction_max 0.999
_diffrn_reflns_limit_h_max 14
_diffrn_reflns_limit_h_min -14
_diffrn_reflns_limit_k_max 13
_diffrn_reflns_limit_k_min -12
_diffrn_reflns_limit_l_max 41
_diffrn_reflns_limit_l_min -41
_diffrn_reflns_number 20952
_diffrn_reflns_point_group_measured_fraction_full 0.999
_diffrn_reflns_point_group_measured_fraction_max 1.000
_diffrn_reflns_theta_full 25.000
_diffrn_reflns_theta_max 27.499
_diffrn_reflns_theta_min 2.172
_diffrn_source 'sealed tube'
_diffrn_source_current 30.0
_diffrn_source_power 1.5
_diffrn_source_voltage 50.0
_diffrn_standards_number 0
_exptl_absorpt_coefficient_mu 25.813
_exptl_absorpt_correction_T_max 0.7460
_exptl_absorpt_correction_T_min 0.3405
_exptl_absorpt_correction_type multi-scan
_exptl_absorpt_process_details
;
SADABS-2012/1 (Bruker,2012) was used for absorption correction.
wR2(int) was 0.1466 before and 0.0796 after correction.
The Ratio of minimum to maximum transmission is 0.4564.
The \l/2 correction factor is 0.0015.
;
_exptl_crystal_colour yellow
_exptl_crystal_colour_primary yellow
_exptl_crystal_density_diffrn 3.853
_exptl_crystal_description plate
_exptl_crystal_F_000 3288
_exptl_crystal_size_max 0.235
_exptl_crystal_size_mid 0.204
_exptl_crystal_size_min 0.061
_refine_diff_density_max 4.567
_refine_diff_density_min -3.466
_refine_diff_density_rms 0.418
_refine_ls_abs_structure_details
;
 Refined as an inversion twin.
;
_refine_ls_abs_structure_Flack 0.09(6)
_refine_ls_extinction_method none
_refine_ls_goodness_of_fit_ref 1.107
_refine_ls_hydrogen_treatment constr
_refine_ls_matrix_type full
_refine_ls_number_parameters 123
_refine_ls_number_reflns 2508
_refine_ls_number_restraints 30
_refine_ls_restrained_S_all 1.102
_refine_ls_R_factor_all 0.0520
_refine_ls_R_factor_gt 0.0448
_refine_ls_shift/su_max 0.001
_refine_ls_shift/su_mean 0.000
_refine_ls_structure_factor_coef Fsqd
_refine_ls_weighting_details 'w=1/[\s^2^(Fo^2^)+(0.0324P)^2^+175.8010P] where P=(Fo^2^+2Fc^2^)/3'
_refine_ls_weighting_scheme calc
_refine_ls_wR_factor_gt 0.1082
_refine_ls_wR_factor_ref 0.1108
_reflns_Friedel_coverage 0.589
_reflns_Friedel_fraction_full 1.000
_reflns_Friedel_fraction_max 1.000
_reflns_number_gt 2247
_reflns_number_total 2508
_reflns_threshold_expression 'I > 2\s(I)'
_cod_data_source_file d0ce01240h2.cif
_cod_data_source_block qqq_a
_cod_original_cell_volume 3259.7(11)
_cod_original_sg_symbol_Hall 'P 64 2c (0 0 -1)'
_cod_database_code 7241358
_shelx_shelxl_version_number 2014/7
_shelx_space_group_comment
;
The symmetry employed for this shelxl refinement is uniquely defined
by the following loop, which should always be used as a source of
symmetry information in preference to the above space-group names.
They are only intended as comments.
;
_shelx_estimated_absorpt_t_max 0.302
_shelx_estimated_absorpt_t_min 0.065
_olex2_refinement_description
;
1. Twinned data refinement
 Scales: 0.91(6)
 0.09(6)
2. Fixed Uiso
 At 1.2 times of:
  All C(H,H) groups, All N(H,H) groups
 At 1.5 times of:
  All O(H,H) groups
3. Uiso/Uaniso restraints and constraints
N1 \\sim C1: within 2A with sigma of 0.01 and sigma for terminal atoms of 0.01
within 2A
N2 \\sim C2: within 2A with sigma of 0.01 and sigma for terminal atoms of 0.01
within 2A
Uanis(O1M) \\sim Ueq: with sigma of 0.01 and sigma for terminal atoms of 0.02
Uanis(C2) \\sim Ueq, Uanis(N2) \\sim Ueq: with sigma of 0.01 and sigma for
terminal atoms of 0.02
Uanis(N2) \\sim Ueq: with sigma of 0.1 and sigma for terminal atoms of 0.2
4. Others
 Fixed Sof: Cs1(0.25) O1M(0.5) H1MA(0.5) H1MB(0.5) C3AB(0.65) H3AA(0.65)
 H3AB(0.65) C2AB(0.65) H2AA(0.65) H2AB(0.65) C2AA(0.35) H2AC(0.35) H2AD(0.35)
 C3AA(0.35) H3AC(0.35) H3AD(0.35)
5.a Rotating group:
 O1M(H1MA,H1MB)
5.b Secondary CH2 refined with riding coordinates:
 C3AB(H3AA,H3AB), C2AB(H2AA,H2AB), C2AA(H2AC,H2AD), C3AA(H3AC,H3AD)
5.c X=CH2 refined with riding coordinates:
 N1A(H1AA,H1AB)
;
_olex2_submission_special_instructions 'No special instructions were received'

loop_
_space_group_symop_operation_xyz
'x, y, z'
'x-y, x, z+2/3'
'-y, x-y, z+1/3'
'-x, -y, z'
'-x+y, -x, z+2/3'
'y, -x+y, z+1/3'
'x-y, -y, -z'
'-x, -x+y, -z+2/3'
'y, x, -z+1/3'
'-y, -x, -z+1/3'
'-x+y, y, -z'
'x, x-y, -z+2/3'

loop_
_atom_site_label
_atom_site_type_symbol
_atom_site_fract_x
_atom_site_fract_y
_atom_site_fract_z
_atom_site_U_iso_or_equiv
_atom_site_adp_type
_atom_site_occupancy
_atom_site_site_symmetry_order
_atom_site_calc_flag
_atom_site_refinement_flags_posn
_atom_site_refinement_flags_adp
_atom_site_refinement_flags_occupancy
_atom_site_disorder_assembly
_atom_site_disorder_group
Re1 Re 0.62181(8) 0.62178(8) 0.62570(2) 0.00909(19) Uani 1 1 d . . . . .
Re2 Re 0.40091(5) 0.59909(5) 0.6667 0.0096(2) Uani 1 2 d S T P . .
Se1 Se 0.63819(19) 0.8284(2) 0.66687(6) 0.0129(4) Uani 1 1 d . . . . .
Se2 Se 0.4050(2) 0.5946(2) 0.58792(6) 0.0128(4) Uani 1 1 d . . . . .
C1 C 0.759(2) 0.760(2) 0.5811(6) 0.013(3) Uani 1 1 d . U . . .
N1 N 0.8468(17) 0.8461(17) 0.5580(5) 0.011(3) Uani 1 1 d . U . . .
C2 C 0.2899(17) 0.7101(17) 0.6667 0.026(6) Uani 1 2 d S TU P . .
N2 N 0.2278(12) 0.7722(12) 0.6667 0.022(5) Uani 1 2 d S TU P . .
Tb1 Tb 1.0000 1.0000 0.5000 0.0054(3) Uani 1 4 d S T P . .
O1A O 0.9018(17) 1.1330(17) 0.5262(4) 0.017(3) Uani 1 1 d . . . . .
N1A N 0.856(3) 1.117(2) 0.5945(7) 0.034(5) Uani 1 1 d . . . . .
H1AA H 0.8434 1.0301 0.5958 0.041 Uiso 1 1 calc R U . . .
H1AB H 0.8479 1.1581 0.6171 0.041 Uiso 1 1 calc R U . . .
C1A C 0.889(3) 1.186(3) 0.5587(8) 0.029(6) Uani 1 1 d . . . . .
Cs1 Cs 0.5000 1.0000 0.5986(4) 0.096(3) Uani 0.5 2 d S T P . .
O1M O 0.557(5) 0.905(5) 0.5258(15) 0.052(12) Uani 0.5 1 d . U P . .
H1MA H 0.6082 0.9803 0.5064 0.077 Uiso 0.5 1 d R U P A .
H1MB H 0.4732 0.8435 0.5105 0.077 Uiso 0.5 1 d R U P . .
C3AB C 1.008(6) 1.434(5) 0.5255(14) 0.032(9) Uiso 0.65 1 d . . P A 1
H3AA H 1.1054 1.4586 0.5341 0.038 Uiso 0.65 1 calc R U P A 1
H3AB H 0.9897 1.3911 0.4973 0.038 Uiso 0.65 1 calc R U P A 1
C2AB C 0.895(5) 1.325(4) 0.5573(13) 0.027(8) Uiso 0.65 1 d . . P A 1
H2AA H 0.9183 1.3683 0.5854 0.032 Uiso 0.65 1 calc R U P A 1
H2AB H 0.7996 1.3099 0.5497 0.032 Uiso 0.65 1 calc R U P A 1
C2AA C 0.962(7) 1.356(7) 0.5654(19) 0.017(13) Uiso 0.35 1 d . . P A 2
H2AC H 0.9152 1.3776 0.5885 0.021 Uiso 0.35 1 calc R U P A 2
H2AD H 1.0646 1.3981 0.5720 0.021 Uiso 0.35 1 calc R U P A 2
C3AA C 0.943(10) 1.414(9) 0.526(3) 0.034(18) Uiso 0.35 1 d . . P A 2
H3AC H 0.8444 1.3956 0.5234 0.040 Uiso 0.35 1 calc R U P A 2
H3AD H 0.9624 1.3678 0.5019 0.040 Uiso 0.35 1 calc R U P A 2

loop_
_atom_site_aniso_label
_atom_site_aniso_U_11
_atom_site_aniso_U_22
_atom_site_aniso_U_33
_atom_site_aniso_U_23
_atom_site_aniso_U_13
_atom_site_aniso_U_12
Re1 0.0090(4) 0.0084(4) 0.0071(3) 0.0011(3) 0.0004(3) 0.0023(3)
Re2 0.0094(3) 0.0094(3) 0.0091(5) -0.0010(4) -0.0010(4) 0.0041(4)
Se1 0.0145(8) 0.0106(8) 0.0120(8) -0.0003(10) -0.0011(9) 0.0051(7)
Se2 0.0138(10) 0.0152(10) 0.0092(8) -0.0002(8) -0.0025(8) 0.0072(7)
C1 0.007(7) 0.012(8) 0.017(8) -0.003(7) -0.003(7) 0.004(6)
N1 0.007(7) 0.007(7) 0.016(7) 0.004(6) -0.003(6) 0.001(5)
C2 0.028(7) 0.028(7) 0.023(9) -0.001(7) -0.001(7) 0.014(7)
N2 0.027(6) 0.027(6) 0.030(9) -0.002(7) -0.002(7) 0.026(7)
Tb1 0.0087(5) 0.0032(7) 0.0024(6) 0.000 0.000 0.0016(4)
O1A 0.027(9) 0.020(8) 0.011(7) -0.002(6) 0.003(6) 0.018(7)
N1A 0.048(15) 0.025(12) 0.031(11) -0.005(10) 0.012(11) 0.020(11)
C1A 0.037(15) 0.026(13) 0.022(13) 0.000(10) 0.000(11) 0.015(11)
Cs1 0.065(6) 0.069(5) 0.142(9) 0.000 0.000 0.023(5)
O1M 0.038(18) 0.05(2) 0.08(2) -0.002(17) 0.009(17) 0.030(16)

loop_
_atom_type_symbol
_atom_type_description
_atom_type_scat_dispersion_real
_atom_type_scat_dispersion_imag
_atom_type_scat_source
C C 0.0033 0.0016 'International Tables Vol C Tables 4.2.6.8 and 6.1.1.4'
H H 0.0000 0.0000 'International Tables Vol C Tables 4.2.6.8 and 6.1.1.4'
Cs Cs -0.3680 2.1192 'International Tables Vol C Tables 4.2.6.8 and 6.1.1.4'
N N 0.0061 0.0033 'International Tables Vol C Tables 4.2.6.8 and 6.1.1.4'
O O 0.0106 0.0060 'International Tables Vol C Tables 4.2.6.8 and 6.1.1.4'
Re Re -1.0185 7.2310 'International Tables Vol C Tables 4.2.6.8 and 6.1.1.4'
Se Se -0.0929 2.2259 'International Tables Vol C Tables 4.2.6.8 and 6.1.1.4'
Tb Tb -0.1723 4.1537 'International Tables Vol C Tables 4.2.6.8 and 6.1.1.4'

loop_
_exptl_crystal_face_index_h
_exptl_crystal_face_index_k
_exptl_crystal_face_index_l
_exptl_crystal_face_perp_dist
0.00 0.00 1.00 0.0070
0.00 0.00 -1.00 0.0300
-2.00 0.00 1.00 0.1120
-2.00 1.00 1.00 0.0870
-2.00 2.00 1.00 0.0780
1.00 -2.00 -1.00 0.0850
-1.00 2.00 1.00 0.0950
1.00 -1.00 1.00 0.0880
2.00 0.00 1.00 0.1020
1.00 -2.00 1.00 0.0810

loop_
_geom_angle_atom_site_label_1
_geom_angle_atom_site_label_2
_geom_angle_atom_site_label_3
_geom_angle
_geom_angle_site_symmetry_1
_geom_angle_site_symmetry_3
_geom_angle_publ_flag
Re1 Re1 Re1 90.0 9_556 4_665 ?
Re2 Re1 Re1 59.93(3) 4_665 4_665 ?
Re2 Re1 Re1 59.99(3) 4_665 9_556 ?
Re2 Re1 Re1 59.92(3) . 4_665 ?
Re2 Re1 Re1 59.98(3) . 9_556 ?
Re2 Re1 Re2 89.84(4) 4_665 . ?
Se1 Re1 Re1 118.52(6) . 4_665 ?
Se1 Re1 Re1 58.43(5) . 9_556 ?
Se1 Re1 Re1 58.70(5) 9_556 9_556 ?
Se1 Re1 Re1 118.63(6) 9_556 4_665 ?
Se1 Re1 Re2 58.70(5) 9_556 4_665 ?
Se1 Re1 Re2 58.61(5) . . ?
Se1 Re1 Re2 118.66(5) 9_556 . ?
Se1 Re1 Re2 118.41(5) . 4_665 ?
Se1 Re1 Se1 89.91(7) 9_556 . ?
Se1 Re1 Se2 90.09(7) 9_556 4_665 ?
Se1 Re1 Se2 176.62(7) 9_556 . ?
Se2 Re1 Re1 118.71(6) . 9_556 ?
Se2 Re1 Re1 58.56(6) 4_665 4_665 ?
Se2 Re1 Re1 58.46(6) . 4_665 ?
Se2 Re1 Re1 118.76(6) 4_665 9_556 ?
Se2 Re1 Re2 118.47(6) 4_665 . ?
Se2 Re1 Re2 58.74(5) . . ?
Se2 Re1 Re2 58.78(5) 4_665 4_665 ?
Se2 Re1 Re2 118.38(6) . 4_665 ?
Se2 Re1 Se1 90.25(7) . . ?
Se2 Re1 Se1 176.49(7) 4_665 . ?
Se2 Re1 Se2 89.54(8) 4_665 . ?
C1 Re1 Re1 136.2(5) . 4_665 ?
C1 Re1 Re1 133.8(5) . 9_556 ?
C1 Re1 Re2 134.8(7) . . ?
C1 Re1 Re2 135.3(7) . 4_665 ?
C1 Re1 Se1 90.8(6) . . ?
C1 Re1 Se1 91.0(6) . 9_556 ?
C1 Re1 Se2 92.7(6) . 4_665 ?
C1 Re1 Se2 92.4(6) . . ?
Re1 Re2 Re1 60.03(3) 9_556 . ?
Re1 Re2 Re1 90.15(5) 10_666 . ?
Re1 Re2 Re1 90.17(5) 9_556 4_665 ?
Re1 Re2 Re1 60.15(3) 9_556 10_666 ?
Re1 Re2 Re1 60.03(3) 4_665 10_666 ?
Re1 Re2 Re1 60.15(3) 4_665 . ?
Re1 Re2 Cs1 84.23(7) . . ?
Re1 Re2 Cs1 84.23(7) 10_666 9_456 ?
Re1 Re2 Cs1 120.28(13) 9_556 9_456 ?
Re1 Re2 Cs1 112.76(5) 4_665 9_456 ?
Re1 Re2 Cs1 172.68(3) 10_666 . ?
Re1 Re2 Cs1 172.68(3) . 9_456 ?
Re1 Re2 Cs1 120.28(13) 4_665 . ?
Re1 Re2 Cs1 112.76(6) 9_556 . ?
Se1 Re2 Re1 118.77(6) . 4_665 ?
Se1 Re2 Re1 58.46(5) 10_666 4_665 ?
Se1 Re2 Re1 118.77(6) 10_666 9_556 ?
Se1 Re2 Re1 58.63(5) 10_666 10_666 ?
Se1 Re2 Re1 118.60(6) 10_666 . ?
Se1 Re2 Re1 58.63(5) . . ?
Se1 Re2 Re1 58.46(5) . 9_556 ?
Se1 Re2 Re1 118.60(6) . 10_666 ?
Se1 Re2 Se1 176.60(10) 10_666 . ?
Se1 Re2 Se2 89.75(7) 10_666 . ?
Se1 Re2 Se2 90.14(7) . . ?
Se1 Re2 Se2 90.14(7) 10_666 10_666 ?
Se1 Re2 Se2 89.75(7) . 10_666 ?
Se1 Re2 Cs1 54.32(7) . . ?
Se1 Re2 Cs1 128.37(8) 10_666 . ?
Se1 Re2 Cs1 54.32(7) 10_666 9_456 ?
Se1 Re2 Cs1 128.37(8) . 9_456 ?
Se2 Re2 Re1 118.56(6) . 9_556 ?
Se2 Re2 Re1 58.48(5) . 4_665 ?
Se2 Re2 Re1 118.50(6) 10_666 . ?
Se2 Re2 Re1 58.54(5) 10_666 10_666 ?
Se2 Re2 Re1 118.50(6) . 10_666 ?
Se2 Re2 Re1 58.48(5) 10_666 9_556 ?
Se2 Re2 Re1 58.54(5) . . ?
Se2 Re2 Re1 118.56(6) 10_666 4_665 ?
Se2 Re2 Se2 176.37(10) 10_666 . ?
Se2 Re2 Cs1 120.44(14) 10_666 . ?
Se2 Re2 Cs1 62.18(14) . . ?
Se2 Re2 Cs1 120.44(14) . 9_456 ?
Se2 Re2 Cs1 62.18(14) 10_666 9_456 ?
C2 Re2 Re1 134.93(2) . . ?
C2 Re2 Re1 134.92(2) . 4_665 ?
C2 Re2 Re1 134.92(2) . 9_556 ?
C2 Re2 Re1 134.93(2) . 10_666 ?
C2 Re2 Se1 91.70(5) . . ?
C2 Re2 Se1 91.70(5) . 10_666 ?
C2 Re2 Se2 91.82(5) . . ?
C2 Re2 Se2 91.82(5) . 10_666 ?
C2 Re2 Cs1 50.87(6) . . ?
C2 Re2 Cs1 50.87(6) . 9_456 ?
Cs1 Re2 Cs1 101.75(12) 9_456 . ?
Re1 Se1 Re1 62.87(5) 9_556 . ?
Re1 Se1 Re2 62.84(5) 9_556 . ?
Re1 Se1 Cs1 105.75(15) . . ?
Re1 Se1 Cs1 154.22(7) 9_556 . ?
Re2 Se1 Re1 62.75(5) . . ?
Re2 Se1 Cs1 91.40(6) . . ?
Re1 Se2 Re1 62.98(5) 4_665 . ?
Re1 Se2 Re2 62.74(5) 4_665 . ?
Re1 Se2 Re2 62.71(5) . . ?
Re1 Se2 Cs1 96.72(11) . . ?
Re1 Se2 Cs1 145.74(18) 4_665 . ?
Re2 Se2 Cs1 83.69(18) . . ?
N1 C1 Re1 174.5(16) . . ?
C1 N1 Tb1 170.0(14) . . ?
Re2 C2 Cs1 102.1(5) . . ?
Re2 C2 Cs1 102.1(5) . 9_456 ?
N2 C2 Re2 180.0(14) . . ?
N2 C2 Cs1 77.9(5) . 9_456 ?
N2 C2 Cs1 77.9(5) . . ?
Cs1 C2 Cs1 155.7(10) 9_456 . ?
C2 N2 Cs1 83.2(4) . . ?
C2 N2 Cs1 83.2(4) . 9_456 ?
Cs1 N2 Cs1 166.3(7) 9_456 . ?
N1 Tb1 N1 83.4(7) 11_656 7_676 ?
N1 Tb1 N1 141.4(9) 4_775 11_656 ?
N1 Tb1 N1 83.4(7) 4_775 . ?
N1 Tb1 N1 109.4(8) 4_775 7_676 ?
N1 Tb1 N1 109.4(8) 11_656 . ?
N1 Tb1 N1 141.4(9) 7_676 . ?
O1A Tb1 N1 146.2(5) 4_775 7_676 ?
O1A Tb1 N1 77.7(6) 7_676 7_676 ?
O1A Tb1 N1 73.0(5) . 7_676 ?
O1A Tb1 N1 146.2(5) 11_656 . ?
O1A Tb1 N1 71.0(6) 11_656 7_676 ?
O1A Tb1 N1 146.2(5) . 11_656 ?
O1A Tb1 N1 77.7(6) . . ?
O1A Tb1 N1 73.0(5) 4_775 11_656 ?
O1A Tb1 N1 71.0(6) 4_775 . ?
O1A Tb1 N1 146.2(5) 7_676 4_775 ?
O1A Tb1 N1 71.0(6) . 4_775 ?
O1A Tb1 N1 73.0(5) 11_656 4_775 ?
O1A Tb1 N1 71.0(6) 7_676 11_656 ?
O1A Tb1 N1 77.7(6) 11_656 11_656 ?
O1A Tb1 N1 77.7(6) 4_775 4_775 ?
O1A Tb1 N1 73.0(5) 7_676 . ?
O1A Tb1 O1A 115.4(8) 7_676 4_775 ?
O1A Tb1 O1A 80.3(8) . 7_676 ?
O1A Tb1 O1A 137.7(7) . 4_775 ?
O1A Tb1 O1A 115.4(8) . 11_656 ?
O1A Tb1 O1A 80.3(8) 11_656 4_775 ?
O1A Tb1 O1A 137.7(7) 7_676 11_656 ?
C1A O1A Tb1 141.8(16) . . ?
H1AA N1A H1AB 120.0 . . ?
C1A N1A H1AA 120.0 . . ?
C1A N1A H1AB 120.0 . . ?
C1A N1A Cs1 100.1(18) . . ?
Cs1 N1A H1AA 93.1 . . ?
Cs1 N1A H1AB 76.7 . . ?
O1A C1A N1A 122(2) . . ?
O1A C1A Cs1 112.8(17) . . ?
O1A C1A C2AB 119(3) . . ?
O1A C1A C2AA 123(3) . . ?
N1A C1A Cs1 60.3(16) . . ?
N1A C1A C2AB 118(3) . . ?
N1A C1A C2AA 112(3) . . ?
C2AB C1A Cs1 91(2) . . ?
C2AA C1A Cs1 110(3) . . ?
Se1 Cs1 Se1 106.0(3) . 4_675 ?
Se1 Cs1 C1A 81.2(4) . . ?
Se1 Cs1 C1A 123.5(4) 4_675 . ?
Se1 Cs1 C1A 81.2(4) 4_675 4_675 ?
Se1 Cs1 C1A 123.5(4) . 4_675 ?
Se1 Cs1 H1MA 147.1 4_675 . ?
Se1 Cs1 H1MA 105.3 . . ?
Se1 Cs1 H1MB 102.2 . . ?
Se1 Cs1 H1MB 147.2 4_675 . ?
C2 Cs1 Se1 54.9(4) 4_675 4_675 ?
C2 Cs1 Se1 80.6(5) 4_675 . ?
C2 Cs1 Se1 80.6(5) . 4_675 ?
C2 Cs1 Se1 54.9(4) . . ?
C2 Cs1 C2 104.2(3) . 4_675 ?
C2 Cs1 C1A 72.3(5) . 4_675 ?
C2 Cs1 C1A 72.3(5) 4_675 . ?
C2 Cs1 C1A 135.4(6) 4_675 4_675 ?
C2 Cs1 C1A 135.4(6) . . ?
C2 Cs1 H1MA 126.7 . . ?
C2 Cs1 H1MA 121.9 4_675 . ?
C2 Cs1 H1MB 148.1 4_675 . ?
C2 Cs1 H1MB 103.0 . . ?
N2 Cs1 Se1 71.4(4) 4_675 4_675 ?
N2 Cs1 Se1 64.4(3) 4_675 . ?
N2 Cs1 Se1 64.4(3) . 4_675 ?
N2 Cs1 Se1 71.4(4) . . ?
N2 Cs1 C2 100.3(3) 4_675 . ?
N2 Cs1 C2 19.0(6) . . ?
N2 Cs1 C2 19.0(6) 4_675 4_675 ?
N2 Cs1 C2 100.3(3) . 4_675 ?
N2 Cs1 N2 102.8(3) . 4_675 ?
N2 Cs1 C1A 152.5(5) 4_675 4_675 ?
N2 Cs1 C1A 61.8(4) . 4_675 ?
N2 Cs1 C1A 152.5(5) . . ?
N2 Cs1 C1A 61.8(4) 4_675 . ?
N2 Cs1 H1MA 114.4 4_675 . ?
N2 Cs1 H1MA 136.9 . . ?
N2 Cs1 H1MB 110.7 . . ?
N2 Cs1 H1MB 137.5 4_675 . ?
N1A Cs1 Se1 62.3(4) 4_675 4_675 ?
N1A Cs1 Se1 120.7(4) 4_675 . ?
N1A Cs1 Se1 120.7(4) . 4_675 ?
N1A Cs1 Se1 62.3(4) . . ?
N1A Cs1 C2 65.8(6) . 4_675 ?
N1A Cs1 C2 65.8(6) 4_675 . ?
N1A Cs1 C2 117.2(6) . . ?
N1A Cs1 C2 117.2(6) 4_675 4_675 ?
N1A Cs1 N2 133.1(5) . . ?
N1A Cs1 N2 133.1(5) 4_675 4_675 ?
N1A Cs1 N2 50.6(5) 4_675 . ?
N1A Cs1 N2 50.6(5) . 4_675 ?
N1A Cs1 N1A 175.6(8) 4_675 . ?
N1A Cs1 C1A 156.4(6) . 4_675 ?
N1A Cs1 C1A 19.7(5) 4_675 4_675 ?
N1A Cs1 C1A 19.7(5) . . ?
N1A Cs1 C1A 156.4(6) 4_675 . ?
N1A Cs1 H1MA 108.7 4_675 . ?
N1A Cs1 H1MA 67.0 . . ?
N1A Cs1 H1MB 89.0 4_675 . ?
N1A Cs1 H1MB 87.1 . . ?
C1A Cs1 C1A 141.2(8) 4_675 . ?
C1A Cs1 H1MA 52.7 . . ?
C1A Cs1 H1MA 89.8 4_675 . ?
C1A Cs1 H1MB 76.8 . . ?
C1A Cs1 H1MB 69.4 4_675 . ?
O1M Cs1 Se1 95.4(9) 4_675 4_675 ?
O1M Cs1 Se1 158.5(10) 4_675 . ?
O1M Cs1 Se1 95.4(9) . . ?
O1M Cs1 Se1 158.5(10) . 4_675 ?
O1M Cs1 C2 133.5(11) 4_675 . ?
O1M Cs1 C2 133.5(10) . 4_675 ?
O1M Cs1 C2 110.9(11) . . ?
O1M Cs1 C2 110.9(11) 4_675 4_675 ?
O1M Cs1 N2 122.4(10) 4_675 4_675 ?
O1M Cs1 N2 121.8(10) . 4_675 ?
O1M Cs1 N2 121.8(10) 4_675 . ?
O1M Cs1 N2 122.4(10) . . ?
O1M Cs1 N1A 104.7(10) . 4_675 ?
O1M Cs1 N1A 71.4(10) . . ?
O1M Cs1 N1A 71.4(10) 4_675 4_675 ?
O1M Cs1 N1A 104.7(10) 4_675 . ?
O1M Cs1 C1A 61.4(11) . . ?
O1M Cs1 C1A 61.4(11) 4_675 4_675 ?
O1M Cs1 C1A 85.0(11) . 4_675 ?
O1M Cs1 C1A 85.0(11) 4_675 . ?
O1M Cs1 O1M 63.3(19) 4_675 . ?
O1M Cs1 H1MA 15.8 . . ?
O1M Cs1 H1MA 53.2 4_675 . ?
O1M Cs1 H1MB 58.2 4_675 . ?
O1M Cs1 H1MB 15.8 . . ?
H1MA Cs1 H1MB 26.4 . . ?
Cs1 O1M H1MA 112.3 . . ?
Cs1 O1M H1MB 112.7 . . ?
H1MA O1M H1MB 101.5 . . ?
C3AB C3AB H3AA 110.3 4_785 . ?
C3AB C3AB H3AB 110.3 4_785 . ?
C3AB C3AB C2AB 107(4) 4_785 . ?
H3AA C3AB H3AB 108.6 . . ?
C2AB C3AB H3AA 110.3 . . ?
C2AB C3AB H3AB 110.3 . . ?
C1A C2AB C3AB 114(3) . . ?
C1A C2AB H2AA 108.8 . . ?
C1A C2AB H2AB 108.8 . . ?
C3AB C2AB H2AA 108.8 . . ?
C3AB C2AB H2AB 108.8 . . ?
H2AA C2AB H2AB 107.7 . . ?
C1A C2AA H2AC 110.6 . . ?
C1A C2AA H2AD 110.6 . . ?
H2AC C2AA H2AD 108.7 . . ?
C3AA C2AA C1A 106(5) . . ?
C3AA C2AA H2AC 110.6 . . ?
C3AA C2AA H2AD 110.6 . . ?
C2AA C3AA C3AA 107(6) . 4_785 ?
C2AA C3AA H3AC 110.2 . . ?
C2AA C3AA H3AD 110.2 . . ?
C3AA C3AA H3AC 110.2 4_785 . ?
C3AA C3AA H3AD 110.2 4_785 . ?
H3AC C3AA H3AD 108.5 . . ?

loop_
_geom_bond_atom_site_label_1
_geom_bond_atom_site_label_2
_geom_bond_distance
_geom_bond_site_symmetry_2
_geom_bond_publ_flag
Re1 Re1 2.6321(13) 9_556 yes
Re1 Re1 2.6369(15) 4_665 yes
Re1 Re2 2.6311(11) . yes
Re1 Re2 2.6307(11) 4_665 yes
Re1 Se1 2.527(2) . yes
Re1 Se1 2.520(2) 9_556 yes
Re1 Se2 2.523(2) 4_665 yes
Re1 Se2 2.525(2) . yes
Re1 C1 2.068(19) . ?
Re2 Re1 2.6306(11) 4_665 yes
Re2 Re1 2.6311(11) 10_666 yes
Re2 Re1 2.6307(11) 9_556 yes
Re2 Se1 2.5264(19) 10_666 yes
Re2 Se1 2.5264(19) . yes
Re2 Se2 2.5308(18) . yes
Re2 Se2 2.5309(18) 10_666 yes
Re2 C2 2.08(3) . ?
Re2 Cs1 4.484(6) 9_456 ?
Re2 Cs1 4.484(6) . ?
Se1 Re1 2.520(2) 9_556 yes
Se1 Cs1 3.643(7) . ?
Se2 Re1 2.523(2) 4_665 yes
Se2 Cs1 3.990(2) . ?
C1 N1 1.20(2) . ?
N1 Tb1 2.497(15) . yes
C2 N2 1.16(4) . ?
C2 Cs1 3.558(10) 9_456 ?
C2 Cs1 3.558(10) . ?
N2 Cs1 3.503(8) 9_456 ?
N2 Cs1 3.503(8) . ?
Tb1 N1 2.497(15) 4_775 yes
Tb1 N1 2.497(15) 11_656 yes
Tb1 N1 2.497(15) 7_676 yes
Tb1 O1A 2.332(14) . yes
Tb1 O1A 2.333(14) 4_775 yes
Tb1 O1A 2.332(14) 7_676 yes
Tb1 O1A 2.332(14) 11_656 yes
O1A C1A 1.23(3) . ?
N1A H1AA 0.8800 . ?
N1A H1AB 0.8800 . ?
N1A C1A 1.32(3) . ?
N1A Cs1 3.41(2) . ?
C1A Cs1 3.86(3) . ?
C1A C2AB 1.48(5) . ?
C1A C2AA 1.62(7) . ?
Cs1 Se1 3.643(7) 4_675 ?
Cs1 C2 3.558(10) 4_675 ?
Cs1 N2 3.503(8) 4_675 ?
Cs1 N1A 3.41(2) 4_675 ?
Cs1 C1A 3.86(3) 4_675 ?
Cs1 O1M 2.75(5) . ?
Cs1 O1M 2.75(5) 4_675 ?
Cs1 H1MA 3.2325 . ?
Cs1 H1MB 3.2375 . ?
O1M H1MA 0.9532 . ?
O1M H1MB 0.9545 . ?
C3AB C3AB 1.53(8) 4_785 ?
C3AB H3AA 0.9900 . ?
C3AB H3AB 0.9900 . ?
C3AB C2AB 1.57(6) . ?
C2AB H2AA 0.9900 . ?
C2AB H2AB 0.9900 . ?
C2AA H2AC 0.9900 . ?
C2AA H2AD 0.9900 . ?
C2AA C3AA 1.48(11) . ?
C3AA C3AA 1.64(17) 4_785 ?
C3AA H3AC 0.9900 . ?
C3AA H3AD 0.9900 . ?

loop_
_geom_torsion_atom_site_label_1
_geom_torsion_atom_site_label_2
_geom_torsion_atom_site_label_3
_geom_torsion_atom_site_label_4
_geom_torsion
_geom_torsion_site_symmetry_1
_geom_torsion_site_symmetry_2
_geom_torsion_site_symmetry_3
_geom_torsion_site_symmetry_4
_geom_torsion_publ_flag
Tb1 O1A C1A N1A -43(5) . . . . ?
Tb1 O1A C1A Cs1 -111(2) . . . . ?
Tb1 O1A C1A C2AB 143(3) . . . . ?
Tb1 O1A C1A C2AA 114(4) . . . . ?
O1A C1A C2AB C3AB -38(5) . . . . ?
O1A C1A C2AA C3AA 41(7) . . . . ?
N1A C1A C2AB C3AB 148(3) . . . . ?
N1A C1A C2AA C3AA -159(5) . . . . ?
C1A C2AA C3AA C3AA -163(7) . . . 4_785 ?
Cs1 C2 N2 Cs1 180.000(1) . . . 9_456 ?
Cs1 C2 N2 Cs1 180.000(1) 9_456 . . . ?
Cs1 N1A C1A O1A -100(3) . . . . ?
Cs1 N1A C1A C2AB 74(3) . . . . ?
Cs1 N1A C1A C2AA 101(3) . . . . ?
Cs1 C1A C2AB C3AB -155(3) . . . . ?
Cs1 C1A C2AA C3AA -94(5) . . . . ?
C3AB C3AB C2AB C1A 176(4) 4_785 . . . ?

loop_
_twin_individual_id
_twin_individual_mass_fraction_refined
1 0.91(6)
2 0.09(6)
